data_7025149
loop_
_publ_author_name
'Shiga, Takuya'
'Newton, Graham N.'
'Mathieson, Jennifer S.'
'Tetsuka, Tamaki'
'Nihei, Masayuki'
'Cronin, Leroy'
'Oshio, Hiroki'

_publ_section_title
;
 Ferromagnetically coupled chiral cyanide-bridged {Ni6Fe4} cages
;
_journal_issue 20
_journal_name_full 'Dalton Transactions'
_journal_page_first 4730
_journal_paper_doi 10.1039/b925399h
_journal_volume 39
_journal_year 2010
_chemical_absolute_configuration rmad
_chemical_formula_moiety 'C192 H168 Fe4 N48 Ni6, C8 H20 N, F6 P, 31 (C H4 O), 10 (H2 O)'
_chemical_formula_sum 'C231 H332 F6 Fe4 N49 Ni6 O41 P'
_chemical_formula_weight 5164.86
_chemical_name_systematic
;
?
;
_space_group_IT_number 143
_symmetry_cell_setting trigonal
_symmetry_space_group_name_Hall 'P 3'
_symmetry_space_group_name_H-M 'P 3'
_atom_sites_solution_hydrogens geom
_atom_sites_solution_primary direct
_atom_sites_solution_secondary difmap
_audit_creation_method SHELXL-97
_cell_angle_alpha 90.00
_cell_angle_beta 90.00
_cell_angle_gamma 120.00
_cell_formula_units_Z 2
_cell_length_a 19.567(5)
_cell_length_b 19.567(5)
_cell_length_c 35.123(13)
_cell_measurement_temperature 200(2)
_cell_volume 11646(6)
_computing_cell_refinement 'Bruker SMART'
_computing_data_collection 'Bruker SMART'
_computing_data_reduction 'Bruker SAINT'
_computing_molecular_graphics 'Bruker SHELXTL'
_computing_publication_material 'Bruker SHELXTL'
_computing_structure_refinement 'Bruker SHELXTL'
_computing_structure_solution 'Bruker SHELXTL'
_diffrn_ambient_temperature 200(2)
_diffrn_detector_area_resol_mean 8.366
_diffrn_measured_fraction_theta_full 0.996
_diffrn_measured_fraction_theta_max 0.996
_diffrn_measurement_device_type 'CCD area detector'
_diffrn_measurement_method 'phi and omega scans'
_diffrn_radiation_monochromator graphite
_diffrn_radiation_source 'sealed tube'
_diffrn_radiation_type MoK\a
_diffrn_radiation_wavelength 0.71073
_diffrn_reflns_av_R_equivalents 0.1452
_diffrn_reflns_av_sigmaI/netI 0.2183
_diffrn_reflns_limit_h_max 21
_diffrn_reflns_limit_h_min -19
_diffrn_reflns_limit_k_max 9
_diffrn_reflns_limit_k_min -21
_diffrn_reflns_limit_l_max 38
_diffrn_reflns_limit_l_min -38
_diffrn_reflns_number 47213
_diffrn_reflns_theta_full 23.29
_diffrn_reflns_theta_max 23.29
_diffrn_reflns_theta_min 2.08
_exptl_absorpt_coefficient_mu 0.665
_exptl_absorpt_correction_T_max 0.9675
_exptl_absorpt_correction_T_min 0.7321
_exptl_absorpt_correction_type empirical
_exptl_absorpt_process_details SADABS
_exptl_crystal_colour brown
_exptl_crystal_density_diffrn 1.460
_exptl_crystal_density_method 'not measured'
_exptl_crystal_description plates
_exptl_crystal_F_000 5418
_exptl_crystal_size_max 0.50
_exptl_crystal_size_mid 0.50
_exptl_crystal_size_min 0.05
_platon_squeeze_details
;
;
_refine_diff_density_max 0.468
_refine_diff_density_min -0.528
_refine_diff_density_rms 0.084
_refine_ls_abs_structure_details 'Flack H D (1983), Acta Cryst. A39, 876-881'
_refine_ls_abs_structure_Flack 0.09(2)
_refine_ls_extinction_method none
_refine_ls_goodness_of_fit_ref 0.869
_refine_ls_hydrogen_treatment constr
_refine_ls_matrix_type full
_refine_ls_number_parameters 1537
_refine_ls_number_reflns 22157
_refine_ls_number_restraints 172
_refine_ls_restrained_S_all 0.873
_refine_ls_R_factor_all 0.1489
_refine_ls_R_factor_gt 0.0809
_refine_ls_shift/su_max 0.000
_refine_ls_shift/su_mean 0.000
_refine_ls_structure_factor_coef Fsqd
_refine_ls_weighting_details 'calc w=1/[\s^2^(Fo^2^)+(0.0811P)^2^+0.0000P] where P=(Fo^2^+2Fc^2^)/3'
_refine_ls_weighting_scheme calc
_refine_ls_wR_factor_gt 0.1749
_refine_ls_wR_factor_ref 0.1976
_reflns_number_gt 10659
_reflns_number_total 22157
_reflns_threshold_expression >2\s(I)
_cod_data_source_file b925399h.txt
_cod_data_source_block 2R
_cod_depositor_comments
;
The following automatic conversions were performed:

'_exptl_absorpt_correction_type' value 'Empirical' changed to
'empirical' according to
/home/saulius/struct/CIF-dictionaries/cif_core.dic dictionary named
'cif_core.dic' version 2.4.2 from 2011-04-26.

Automatic conversion script
Id: cif_fix_values 1891 2012-01-12 08:04:46Z andrius 
;
_cod_database_code 7025149

loop_
_symmetry_equiv_pos_as_xyz
'x, y, z'
'-y, x-y, z'
'-x+y, -x, z'

loop_
_atom_site_label
_atom_site_type_symbol
_atom_site_fract_x
_atom_site_fract_y
_atom_site_fract_z
_atom_site_U_iso_or_equiv
_atom_site_adp_type
_atom_site_occupancy
_atom_site_symmetry_multiplicity
_atom_site_calc_flag
_atom_site_refinement_flags
_atom_site_disorder_assembly
_atom_site_disorder_group
Ni2 Ni 0.91763(8) 0.54977(8) 0.15151(4) 0.0406(4) Uani 1 1 d . . .
Fe2 Fe 0.6667 0.3333 0.20883(7) 0.0324(6) Uani 1 3 d S . .
Ni1 Ni 0.88307(10) 0.29865(10) -0.03657(4) 0.0647(5) Uani 1 1 d . . .
Fe1 Fe 0.93897(10) 0.56755(10) 0.00792(5) 0.0541(5) Uani 1 1 d . . .
C1 C 1.1532(7) 0.4241(7) -0.0201(3) 0.121(8) Uani 1 1 d G . .
H1 H 1.1528 0.4579 -0.0008 0.145 Uiso 1 1 calc R . .
C2 C 1.2037(6) 0.3936(9) -0.0171(3) 0.109(7) Uani 1 1 d G . .
H2 H 1.2378 0.4066 0.0042 0.130 Uiso 1 1 calc R . .
C3 C 1.2044(8) 0.3442(9) -0.0454(4) 0.186(12) Uani 1 1 d G . .
H3 H 1.2389 0.3234 -0.0433 0.223 Uiso 1 1 calc R . .
C4 C 1.1545(9) 0.3253(9) -0.0766(3) 0.159(11) Uani 1 1 d G . .
H4 H 1.1549 0.2915 -0.0959 0.191 Uiso 1 1 calc R . .
C5 C 1.1040(7) 0.3558(8) -0.0796(3) 0.134(8) Uani 1 1 d G . .
H5 H 1.0699 0.3428 -0.1009 0.160 Uiso 1 1 calc R . .
C6 C 1.1034(6) 0.4052(7) -0.0513(3) 0.089(5) Uani 1 1 d G . .
C7 C 1.0538(9) 0.4439(10) -0.0592(5) 0.081(4) Uani 1 1 d . . .
H7 H 1.0480 0.4641 -0.0339 0.098 Uiso 1 1 calc R . .
C8 C 1.0966(10) 0.5149(11) -0.0835(6) 0.123(7) Uani 1 1 d . . .
H8A H 1.0635 0.5387 -0.0877 0.184 Uiso 1 1 calc R . .
H8B H 1.1090 0.4998 -0.1081 0.184 Uiso 1 1 calc R . .
H8C H 1.1457 0.5531 -0.0709 0.184 Uiso 1 1 calc R . .
C9 C 0.9486(11) 0.3922(12) -0.1047(7) 0.112(7) Uani 1 1 d . . .
H9 H 0.9838 0.4297 -0.1226 0.135 Uiso 1 1 calc R . .
N2 N 0.8206(6) 0.2906(6) -0.0857(2) 0.087(4) Uani 1 1 d G . .
C10 C 0.8670(6) 0.3410(6) -0.1146(3) 0.110(7) Uani 1 1 d G . .
C11 C 0.8339(9) 0.3384(8) -0.1499(3) 0.127(8) Uani 1 1 d G . .
H11 H 0.8656 0.3728 -0.1697 0.152 Uiso 1 1 calc R . .
C12 C 0.7544(10) 0.2855(9) -0.1564(3) 0.129(8) Uani 1 1 d G . .
H12 H 0.7318 0.2837 -0.1806 0.154 Uiso 1 1 calc R . .
C13 C 0.7080(6) 0.2351(8) -0.1275(4) 0.132(7) Uani 1 1 d G . .
H13 H 0.6537 0.1989 -0.1319 0.158 Uiso 1 1 calc R . .
C14 C 0.7411(6) 0.2377(6) -0.0921(3) 0.102(6) Uani 1 1 d G . .
H14 H 0.7094 0.2032 -0.0723 0.123 Uiso 1 1 calc R . .
C20 C 0.8931(18) 0.1571(13) -0.1128(7) 0.235(13) Uani 1 1 d GU . .
C15 C 0.8554(12) 0.1666(16) -0.1442(10) 0.311(19) Uani 1 1 d GU . .
H15 H 0.8033 0.1580 -0.1418 0.373 Uiso 1 1 calc R . .
C16 C 0.894(2) 0.1889(16) -0.1791(8) 0.334(19) Uani 1 1 d GU . .
H16 H 0.8681 0.1954 -0.2005 0.401 Uiso 1 1 calc R . .
C17 C 0.970(2) 0.2015(15) -0.1826(6) 0.303(16) Uani 1 1 d GU . .
H17 H 0.9965 0.2167 -0.2065 0.364 Uiso 1 1 calc R . .
C18 C 1.0078(11) 0.1920(15) -0.1512(10) 0.318(17) Uani 1 1 d GU . .
H18 H 1.0599 0.2006 -0.1537 0.382 Uiso 1 1 calc R . .
C19 C 0.9693(18) 0.1697(13) -0.1163(7) 0.240(13) Uani 1 1 d GU . .
H19 H 0.9951 0.1632 -0.0949 0.288 Uiso 1 1 calc R . .
C21 C 0.8506(14) 0.1351(16) -0.0773(6) 0.139(8) Uani 1 1 d . . .
H21 H 0.7988 0.1321 -0.0817 0.166 Uiso 1 1 calc R . .
C22 C 0.8340(14) 0.0526(12) -0.0689(5) 0.147(9) Uani 1 1 d . . .
H22A H 0.8129 0.0377 -0.0430 0.220 Uiso 1 1 calc R . .
H22B H 0.8829 0.0507 -0.0710 0.220 Uiso 1 1 calc R . .
H22C H 0.7953 0.0158 -0.0871 0.220 Uiso 1 1 calc R . .
C23 C 0.9427(14) 0.1959(11) -0.0279(6) 0.135(8) Uani 1 1 d . . .
H23 H 0.9556 0.1560 -0.0328 0.162 Uiso 1 1 calc R . .
C24 C 0.9786(10) 0.2476(11) 0.0070(5) 0.100(6) Uani 1 1 d . . .
C25 C 1.0282(9) 0.2424(10) 0.0305(4) 0.096(6) Uani 1 1 d . . .
H25 H 1.0457 0.2056 0.0265 0.116 Uiso 1 1 calc R . .
C26 C 1.0536(10) 0.2925(13) 0.0612(5) 0.105(6) Uani 1 1 d . . .
H26 H 1.0848 0.2869 0.0803 0.126 Uiso 1 1 calc R . .
C27 C 1.0340(8) 0.3513(10) 0.0646(4) 0.081(4) Uani 1 1 d . . .
H27 H 1.0510 0.3864 0.0857 0.097 Uiso 1 1 calc R . .
C28 C 0.9894(8) 0.3562(8) 0.0364(4) 0.061(3) Uani 1 1 d . . .
H28 H 0.9800 0.3994 0.0369 0.074 Uiso 1 1 calc R . .
C29 C 1.0010(6) 0.4678(4) 0.2509(2) 0.070(4) Uani 1 1 d G . .
H29 H 0.9540 0.4179 0.2522 0.084 Uiso 1 1 calc R . .
C30 C 1.0741(7) 0.4725(6) 0.2532(2) 0.072(4) Uani 1 1 d G . .
H30 H 1.0772 0.4258 0.2560 0.087 Uiso 1 1 calc R . .
C31 C 1.1429(5) 0.5455(7) 0.2513(2) 0.072(4) Uani 1 1 d G . .
H31 H 1.1928 0.5487 0.2528 0.086 Uiso 1 1 calc R . .
C32 C 1.1384(4) 0.6138(5) 0.2472(2) 0.079(5) Uani 1 1 d G . .
H32 H 1.1854 0.6637 0.2459 0.095 Uiso 1 1 calc R . .
C33 C 1.0653(5) 0.6091(4) 0.2449(2) 0.056(3) Uani 1 1 d G . .
H33 H 1.0623 0.6558 0.2421 0.067 Uiso 1 1 calc R . .
C34 C 0.9966(4) 0.5361(6) 0.2468(2) 0.056(3) Uani 1 1 d G . .
C35 C 0.9173(7) 0.5247(8) 0.2421(3) 0.060(4) Uani 1 1 d . . .
H35 H 0.8817 0.4681 0.2351 0.072 Uiso 1 1 calc R . .
C36 C 0.8879(8) 0.5386(8) 0.2812(3) 0.070(4) Uani 1 1 d . . .
H36A H 0.8355 0.5327 0.2781 0.106 Uiso 1 1 calc R . .
H36B H 0.9248 0.5919 0.2904 0.106 Uiso 1 1 calc R . .
H36C H 0.8850 0.4998 0.2998 0.106 Uiso 1 1 calc R . .
C37 C 0.8993(6) 0.6306(7) 0.2152(3) 0.047(3) Uani 1 1 d . . .
H37 H 0.8938 0.6451 0.2403 0.056 Uiso 1 1 calc R . .
C38 C 0.8909(7) 0.6721(8) 0.1815(5) 0.064(4) Uani 1 1 d . . .
C39 C 0.8764(6) 0.7341(8) 0.1861(5) 0.082(5) Uani 1 1 d . . .
H39 H 0.8730 0.7529 0.2105 0.098 Uiso 1 1 calc R . .
C40 C 0.8671(9) 0.7683(9) 0.1518(6) 0.096(6) Uani 1 1 d . . .
H40 H 0.8599 0.8128 0.1530 0.115 Uiso 1 1 calc R . .
C41 C 0.8685(8) 0.7368(8) 0.1176(4) 0.067(4) Uani 1 1 d . . .
H41 H 0.8612 0.7579 0.0946 0.080 Uiso 1 1 calc R . .
C42 C 0.8807(6) 0.6744(6) 0.1171(4) 0.043(3) Uani 1 1 d . . .
H42 H 0.8804 0.6522 0.0930 0.052 Uiso 1 1 calc R . .
C43 C 1.1523(5) 0.7639(5) 0.1865(3) 0.063(4) Uani 1 1 d G . .
H43 H 1.1695 0.7264 0.1872 0.075 Uiso 1 1 calc R . .
C44 C 1.1763(6) 0.8214(6) 0.2146(2) 0.110(6) Uani 1 1 d G . .
H44 H 1.2100 0.8231 0.2345 0.132 Uiso 1 1 calc R . .
C45 C 1.1510(7) 0.8763(5) 0.2136(3) 0.116(7) Uani 1 1 d G . .
H45 H 1.1675 0.9156 0.2328 0.139 Uiso 1 1 calc R . .
C46 C 1.1018(6) 0.8738(5) 0.1845(4) 0.084(5) Uani 1 1 d G . .
H46 H 1.0845 0.9113 0.1838 0.101 Uiso 1 1 calc R . .
C47 C 1.0777(5) 0.8163(6) 0.1564(3) 0.083(5) Uani 1 1 d G . .
H47 H 1.0440 0.8146 0.1364 0.099 Uiso 1 1 calc R . .
C48 C 1.1030(5) 0.7614(4) 0.1574(2) 0.055(3) Uani 1 1 d G . .
C49 C 1.0814(7) 0.7009(7) 0.1249(4) 0.053(3) Uani 1 1 d . . .
H49 H 1.0422 0.7064 0.1088 0.064 Uiso 1 1 calc R . .
C50 C 1.1511(10) 0.7245(9) 0.0997(4) 0.092(5) Uani 1 1 d . . .
H50A H 1.1360 0.6874 0.0784 0.137 Uiso 1 1 calc R . .
H50B H 1.1933 0.7236 0.1143 0.137 Uiso 1 1 calc R . .
H50C H 1.1697 0.7778 0.0899 0.137 Uiso 1 1 calc R . .
C51 C 1.0754(6) 0.5839(6) 0.1427(3) 0.043(3) Uani 1 1 d . . .
H51 H 1.1299 0.6095 0.1365 0.051 Uiso 1 1 calc R . .
C52 C 1.0352(7) 0.5011(6) 0.1542(3) 0.039(3) Uani 1 1 d . . .
C53 C 1.0702(7) 0.4548(7) 0.1578(3) 0.046(3) Uani 1 1 d . . .
H53 H 1.1257 0.4783 0.1547 0.055 Uiso 1 1 calc R . .
C54 C 1.0282(9) 0.3791(8) 0.1654(3) 0.057(3) Uani 1 1 d . . .
H54 H 1.0535 0.3488 0.1686 0.069 Uiso 1 1 calc R . .
C55 C 0.9487(10) 0.3442(8) 0.1685(3) 0.068(4) Uani 1 1 d . . .
H55 H 0.9171 0.2889 0.1724 0.082 Uiso 1 1 calc R . .
C56 C 0.9140(8) 0.3928(7) 0.1660(3) 0.053(3) Uani 1 1 d . . .
H56 H 0.8588 0.3701 0.1699 0.063 Uiso 1 1 calc R . .
C57 C 0.9599(8) 0.5886(7) -0.0463(4) 0.063(4) Uani 1 1 d . . .
C58 C 0.8962(7) 0.4584(8) -0.0064(3) 0.048(3) Uani 1 1 d . . .
C59 C 0.8424(8) 0.5637(8) -0.0020(3) 0.059(4) Uani 1 1 d . . .
C60 C 0.9793(9) 0.6746(9) 0.0219(4) 0.072(4) Uani 1 1 d . . .
C61 C 0.9182(6) 0.5455(6) 0.0616(4) 0.040(3) Uani 1 1 d . . .
C62 C 1.0353(9) 0.5720(8) 0.0156(3) 0.061(4) Uani 1 1 d . . .
C63 C 0.7514(7) 0.4167(7) 0.1787(3) 0.039(3) Uani 1 1 d . . .
C64 C 0.7488(6) 0.3282(6) 0.2404(3) 0.042(3) Uani 1 1 d . . .
N1 N 0.9743(7) 0.3868(8) -0.0707(3) 0.075(4) Uani 1 1 d . . .
N3 N 0.8972(9) 0.2027(9) -0.0505(3) 0.098(5) Uani 1 1 d . . .
N4 N 0.9568(6) 0.3025(7) 0.0070(3) 0.067(3) Uani 1 1 d . . .
N5 N 0.9143(5) 0.5747(6) 0.2093(3) 0.051(3) Uani 1 1 d . . .
N6 N 0.8934(5) 0.6413(5) 0.1482(3) 0.050(3) Uani 1 1 d . . .
N7 N 1.0388(5) 0.6225(5) 0.1407(2) 0.038(2) Uani 1 1 d . . .
N8 N 0.9567(6) 0.4689(5) 0.1582(2) 0.036(2) Uani 1 1 d . . .
N9 N 0.9729(7) 0.6056(7) -0.0789(4) 0.081(4) Uani 1 1 d . . .
N10 N 0.8798(6) 0.3944(6) -0.0170(3) 0.053(3) Uani 1 1 d . . .
N11 N 0.7869(7) 0.5667(6) -0.0093(3) 0.071(3) Uani 1 1 d . . .
N12 N 1.0074(7) 0.7399(7) 0.0333(3) 0.078(4) Uani 1 1 d . . .
N13 N 0.9083(5) 0.5331(5) 0.0926(3) 0.043(2) Uani 1 1 d . . .
N14 N 1.0969(8) 0.5757(7) 0.0226(3) 0.082(4) Uani 1 1 d . . .
N15 N 0.8043(6) 0.4657(5) 0.1633(2) 0.039(2) Uani 1 1 d . . .
N16 N 0.7940(6) 0.3214(6) 0.2583(3) 0.069(3) Uani 1 1 d . . .
Ni4 Ni 0.21679(8) 0.25090(8) 0.42701(4) 0.0399(4) Uani 1 1 d . . .
Fe4 Fe 0.0000 0.0000 0.36942(7) 0.0338(6) Uani 1 3 d S . .
Ni3 Ni -0.03449(11) 0.21701(10) 0.61493(4) 0.0663(5) Uani 1 1 d . . .
Fe3 Fe 0.23401(10) 0.27173(10) 0.57068(5) 0.0542(5) Uani 1 1 d . . .
C70 C -0.1756(15) 0.2713(14) 0.6922(6) 0.254(13) Uani 1 1 d GDU . .
C69 C -0.2317(16) 0.2950(19) 0.6904(8) 0.50(3) Uani 1 1 d GDU . .
H69 H -0.2704 0.2752 0.6708 0.598 Uiso 1 1 calc R . .
C68 C -0.231(2) 0.348(2) 0.7172(11) 0.58(3) Uani 1 1 d GDU . .
H68 H -0.2695 0.3637 0.7159 0.694 Uiso 1 1 calc R . .
C67 C -0.175(3) 0.3764(17) 0.7458(9) 0.57(3) Uani 1 1 d GU . .
H67 H -0.1742 0.4123 0.7641 0.683 Uiso 1 1 calc R . .
C66 C -0.118(2) 0.3528(18) 0.7477(8) 0.49(3) Uani 1 1 d GU . .
H66 H -0.0797 0.3725 0.7672 0.593 Uiso 1 1 calc R . .
C65 C -0.1189(15) 0.3002(18) 0.7209(9) 0.35(2) Uani 1 1 d GU . .
H65 H -0.0806 0.2841 0.7221 0.417 Uiso 1 1 calc R . .
C71 C -0.1775(16) 0.2093(18) 0.6662(8) 0.34(3) Uani 1 1 d D . .
H71 H -0.1672 0.1714 0.6806 0.407 Uiso 1 1 calc R . .
C72 C -0.261(2) 0.1671(11) 0.6490(6) 0.25(2) Uani 1 1 d . . .
H72A H -0.2690 0.1216 0.6340 0.380 Uiso 1 1 calc R . .
H72B H -0.2680 0.2038 0.6325 0.380 Uiso 1 1 calc R . .
H72C H -0.3004 0.1492 0.6696 0.380 Uiso 1 1 calc R . .
C73 C -0.1408(14) 0.2827(19) 0.6079(6) 0.186(14) Uani 1 1 d . . .
H73 H -0.1770 0.2999 0.6142 0.223 Uiso 1 1 calc R . .
C74 C -0.0968(15) 0.3063(16) 0.5762(10) 0.188(16) Uani 1 1 d . . .
C75 C -0.0923(10) 0.3596(9) 0.5454(4) 0.089(5) Uani 1 1 d . . .
H75 H -0.1311 0.3751 0.5459 0.106 Uiso 1 1 calc R . .
C76 C -0.0433(15) 0.3871(13) 0.5183(6) 0.139(9) Uani 1 1 d . . .
H76 H -0.0481 0.4198 0.4997 0.167 Uiso 1 1 calc R . .
C77 C 0.0194(11) 0.3698(10) 0.5153(5) 0.097(5) Uani 1 1 d . . .
H77 H 0.0572 0.3902 0.4953 0.116 Uiso 1 1 calc R . .
C78 C 0.0212(8) 0.3227(9) 0.5428(4) 0.069(4) Uani 1 1 d . . .
H78 H 0.0626 0.3107 0.5416 0.083 Uiso 1 1 calc R . .
C79 C 0.0254(16) 0.4418(13) 0.6596(6) 0.159(10) Uani 1 1 d . . .
H79 H 0.0179 0.4178 0.6839 0.191 Uiso 1 1 calc R . .
C80 C -0.0098(15) 0.4866(17) 0.6490(9) 0.181(11) Uani 1 1 d . . .
H80 H -0.0533 0.4793 0.6640 0.217 Uiso 1 1 calc R . .
C81 C 0.011(2) 0.540(2) 0.6194(5) 0.207(17) Uani 1 1 d . . .
H81 H -0.0083 0.5753 0.6159 0.248 Uiso 1 1 calc R . .
C82 C 0.0581(15) 0.5354(10) 0.5987(7) 0.128(8) Uani 1 1 d . . .
H82 H 0.0785 0.5731 0.5787 0.154 Uiso 1 1 calc R . .
C83 C 0.0868(12) 0.4823(10) 0.5998(5) 0.113(6) Uani 1 1 d . . .
H83 H 0.1163 0.4780 0.5795 0.135 Uiso 1 1 calc R . .
C84 C 0.0693(11) 0.4360(11) 0.6329(4) 0.097(5) Uani 1 1 d . . .
C85 C 0.1045(14) 0.3842(11) 0.6391(5) 0.114(7) Uani 1 1 d . . .
H85 H 0.1211 0.3777 0.6130 0.137 Uiso 1 1 calc R . .
C86 C 0.1867(12) 0.4299(12) 0.6627(5) 0.118(6) Uani 1 1 d . . .
H86A H 0.2099 0.3958 0.6649 0.176 Uiso 1 1 calc R . .
H86B H 0.1763 0.4429 0.6882 0.176 Uiso 1 1 calc R . .
H86C H 0.2235 0.4785 0.6493 0.176 Uiso 1 1 calc R . .
C87 C 0.0566(13) 0.2777(13) 0.6833(5) 0.109(7) Uani 1 1 d . . .
H87 H 0.0948 0.3099 0.7017 0.130 Uiso 1 1 calc R . .
C88 C 0.0041(11) 0.1970(12) 0.6917(5) 0.088(5) Uani 1 1 d . . .
C89 C 0.0028(12) 0.1647(15) 0.7276(5) 0.113(7) Uani 1 1 d . . .
H89 H 0.0355 0.1943 0.7483 0.136 Uiso 1 1 calc R . .
C90 C -0.054(2) 0.0814(19) 0.7295(8) 0.171(13) Uani 1 1 d . . .
H90 H -0.0558 0.0554 0.7527 0.205 Uiso 1 1 calc R . .
C91 C -0.1001(14) 0.0400(14) 0.7040(7) 0.136(9) Uani 1 1 d . . .
H91 H -0.1362 -0.0146 0.7076 0.164 Uiso 1 1 calc R . .
C92 C -0.0965(10) 0.0758(11) 0.6720(5) 0.105(6) Uani 1 1 d . . .
H92 H -0.1322 0.0454 0.6524 0.126 Uiso 1 1 calc R . .
C93 C 0.4318(5) 0.4852(5) 0.3925(3) 0.077(4) Uani 1 1 d G . .
H93 H 0.3939 0.5019 0.3922 0.093 Uiso 1 1 calc R . .
C94 C 0.4876(7) 0.5085(6) 0.3636(3) 0.105(7) Uani 1 1 d G . .
H94 H 0.4879 0.5412 0.3436 0.126 Uiso 1 1 calc R . .
C95 C 0.5431(6) 0.4839(6) 0.3640(3) 0.122(8) Uani 1 1 d G . .
H95 H 0.5813 0.4999 0.3443 0.146 Uiso 1 1 calc R . .
C96 C 0.5428(5) 0.4361(6) 0.3934(3) 0.101(6) Uani 1 1 d G . .
H96 H 0.5807 0.4193 0.3937 0.121 Uiso 1 1 calc R . .
C97 C 0.4870(5) 0.4127(5) 0.4222(3) 0.074(4) Uani 1 1 d G . .
H97 H 0.4867 0.3800 0.4423 0.089 Uiso 1 1 calc R . .
C98 C 0.4315(5) 0.4373(5) 0.4218(2) 0.047(3) Uani 1 1 d G . .
C99 C 0.3690(7) 0.4131(7) 0.4541(3) 0.047(3) Uani 1 1 d . . .
H99 H 0.3728 0.3736 0.4707 0.057 Uiso 1 1 calc R . .
C100 C 0.3906(6) 0.4861(8) 0.4779(3) 0.063(4) Uani 1 1 d . . .
H10A H 0.3527 0.4721 0.4989 0.094 Uiso 1 1 calc R . .
H10B H 0.3892 0.5264 0.4620 0.094 Uiso 1 1 calc R . .
H10C H 0.4438 0.5068 0.4884 0.094 Uiso 1 1 calc R . .
C101 C 0.2505(6) 0.4091(6) 0.4356(3) 0.037(3) Uani 1 1 d . . .
H101 H 0.2766 0.4640 0.4411 0.045 Uiso 1 1 calc R . .
C102 C 0.1687(7) 0.3699(7) 0.4254(3) 0.048(3) Uani 1 1 d . . .
C103 C 0.1234(7) 0.4029(8) 0.4210(3) 0.049(3) Uani 1 1 d . . .
H103 H 0.1478 0.4585 0.4239 0.058 Uiso 1 1 calc R . .
C104 C 0.0436(7) 0.3617(8) 0.4127(3) 0.051(3) Uani 1 1 d . . .
H104 H 0.0127 0.3865 0.4102 0.061 Uiso 1 1 calc R . .
C105 C 0.0126(8) 0.2811(9) 0.4083(3) 0.064(4) Uani 1 1 d . . .
H105 H -0.0421 0.2488 0.4031 0.076 Uiso 1 1 calc R . .
C106 C 0.0588(7) 0.2469(7) 0.4114(3) 0.045(3) Uani 1 1 d . . .
H106 H 0.0361 0.1918 0.4072 0.054 Uiso 1 1 calc R . .
C107 C 0.1348(5) 0.3347(5) 0.3290(2) 0.063(4) Uani 1 1 d G . .
H107 H 0.0850 0.2876 0.3278 0.075 Uiso 1 1 calc R . .
C108 C 0.1393(5) 0.4077(7) 0.3260(2) 0.082(5) Uani 1 1 d G . .
H108 H 0.0926 0.4105 0.3229 0.099 Uiso 1 1 calc R . .
C109 C 0.2122(7) 0.4766(5) 0.3278(2) 0.071(4) Uani 1 1 d G . .
H109 H 0.2153 0.5265 0.3258 0.085 Uiso 1 1 calc R . .
C110 C 0.2806(5) 0.4724(5) 0.3324(2) 0.073(4) Uani 1 1 d G . .
H110 H 0.3304 0.5195 0.3336 0.088 Uiso 1 1 calc R . .
C111 C 0.2761(5) 0.3994(6) 0.3353(2) 0.067(4) Uani 1 1 d G . .
H111 H 0.3228 0.3966 0.3385 0.080 Uiso 1 1 calc R . .
C112 C 0.2032(6) 0.3306(4) 0.3336(2) 0.077(4) Uani 1 1 d G . .
C113 C 0.1956(7) 0.2522(7) 0.3377(4) 0.059(4) Uani 1 1 d . . .
H113 H 0.1398 0.2158 0.3456 0.070 Uiso 1 1 calc R . .
C114 C 0.2065(9) 0.2200(8) 0.2978(3) 0.073(4) Uani 1 1 d . . .
H11A H 0.1998 0.1673 0.3012 0.110 Uiso 1 1 calc R . .
H11B H 0.2595 0.2557 0.2878 0.110 Uiso 1 1 calc R . .
H11C H 0.1670 0.2171 0.2797 0.110 Uiso 1 1 calc R . .
C115 C 0.2937(8) 0.2355(7) 0.3634(3) 0.055(4) Uani 1 1 d . . .
H115 H 0.3057 0.2282 0.3380 0.066 Uiso 1 1 calc R . .
C116 C 0.3399(8) 0.2253(7) 0.3962(4) 0.062(4) Uani 1 1 d . . .
C117 C 0.4014(8) 0.2103(7) 0.3942(5) 0.076(5) Uani 1 1 d . . .
H117 H 0.4200 0.2072 0.3697 0.091 Uiso 1 1 calc R . .
C118 C 0.4369(8) 0.1998(8) 0.4247(6) 0.079(5) Uani 1 1 d . . .
H118 H 0.4815 0.1928 0.4231 0.094 Uiso 1 1 calc R . .
C119 C 0.4013(8) 0.2003(8) 0.4581(4) 0.071(4) Uani 1 1 d . . .
H119 H 0.4199 0.1891 0.4809 0.085 Uiso 1 1 calc R . .
C120 C 0.3403(6) 0.2160(6) 0.4608(4) 0.051(3) Uani 1 1 d . . .
H120 H 0.3212 0.2194 0.4852 0.061 Uiso 1 1 calc R . .
C121 C 0.2313(8) 0.1747(9) 0.5802(3) 0.063(4) Uani 1 1 d . . .
C122 C 0.1264(8) 0.2309(8) 0.5858(3) 0.058(4) Uani 1 1 d . . .
C123 C 0.2588(7) 0.2921(8) 0.6247(4) 0.065(4) Uani 1 1 d . . .
C124 C 0.2087(6) 0.2493(6) 0.5156(4) 0.044(3) Uani 1 1 d . . .
C125 C 0.3480(11) 0.3188(8) 0.5559(4) 0.072(4) Uani 1 1 d . . .
C126 C 0.2424(7) 0.3733(10) 0.5621(3) 0.060(4) Uani 1 1 d . . .
C127 C 0.0825(6) 0.0842(6) 0.4005(3) 0.042(3) Uani 1 1 d . . .
C128 C -0.0791(6) -0.0852(7) 0.3379(4) 0.046(3) Uani 1 1 d . . .
N17 N -0.1301(8) 0.2345(9) 0.6293(4) 0.098(4) Uani 1 1 d D . .
N18 N -0.0297(8) 0.2915(6) 0.5713(3) 0.084(4) Uani 1 1 d . . .
N19 N 0.0535(7) 0.3087(7) 0.6507(4) 0.075(3) Uani 1 1 d . . .
N20 N -0.0452(7) 0.1538(8) 0.6647(3) 0.071(3) Uani 1 1 d . . .
N21 N 0.2877(5) 0.3749(5) 0.4377(2) 0.040(2) Uani 1 1 d . . .
N22 N 0.1354(5) 0.2899(5) 0.4204(2) 0.042(2) Uani 1 1 d . . .
N23 N 0.2436(6) 0.2522(6) 0.3684(3) 0.048(3) Uani 1 1 d . . .
N24 N 0.3075(6) 0.2267(5) 0.4293(3) 0.051(3) Uani 1 1 d . . .
N25 N 0.2311(8) 0.1159(8) 0.5868(3) 0.077(4) Uani 1 1 d . . .
N26 N 0.0624(7) 0.2116(6) 0.5942(3) 0.056(3) Uani 1 1 d . . .
N27 N 0.2722(8) 0.3059(8) 0.6569(3) 0.092(4) Uani 1 1 d . . .
N28 N 0.2005(5) 0.2420(5) 0.4839(3) 0.046(3) Uani 1 1 d . . .
N29 N 0.4076(8) 0.3385(9) 0.5437(3) 0.097(5) Uani 1 1 d . . .
N30 N 0.2435(8) 0.4355(8) 0.5560(4) 0.094(4) Uani 1 1 d . . .
N31 N 0.1323(5) 0.1362(5) 0.4161(2) 0.038(2) Uani 1 1 d . . .
N32 N -0.1241(6) -0.1362(7) 0.3205(4) 0.078(4) Uani 1 1 d . . .
P1 P 0.3333 0.6667 0.4166(2) 0.083(2) Uani 1 3 d S . .
F1 F 0.2838(7) 0.5898(6) 0.4405(4) 0.174(5) Uani 1 1 d . . .
F2 F 0.3664(9) 0.6110(9) 0.3962(4) 0.201(6) Uani 1 1 d . . .
P2 P 0.3333 0.6667 0.1621(2) 0.079(2) Uani 1 3 d S . .
F3 F 0.2850(11) 0.6976(11) 0.1854(5) 0.278(10) Uani 1 1 d . . .
F4 F 0.2588(6) 0.6233(7) 0.1352(3) 0.153(4) Uani 1 1 d . . .
C130 C 0.7098(17) 0.3813(19) 0.0226(6) 0.055(9) Uani 0.33 1 d PDU A -1
C129 C 0.672(2) 0.3616(13) -0.0158(5) 0.021(7) Uani 0.33 1 d PDU A -1
C131 C 0.698(2) 0.3920(14) 0.0873(8) 0.107(9) Uani 0.50 1 d PDU A -2
C132 C 0.7138(13) 0.4196(9) 0.0558(7) 0.060(6) Uani 0.50 1 d PDU A -3
N33 N 0.6667 0.3333 0.0567(3) 0.027(3) Uani 1 3 d SDU . .
C133 C 0.6865(11) 0.4616(10) 0.0813(5) 0.099(5) Uani 1 1 d DU . .
C135 C -0.006(3) -0.0436(16) 0.5573(5) 0.067(9) Uani 0.33 1 d PDU B -4
C136 C 0.0558(15) 0.022(2) 0.4899(8) 0.122(10) Uani 0.50 1 d PDU B -5
C137 C 0.0857(9) 0.0434(16) 0.5252(8) 0.079(8) Uani 0.50 1 d PDU B -6
N34 N 0.0000 0.0000 0.5224(4) 0.037(3) Uani 1 3 d SDU . .
C134 C 0.0000 0.0000 0.5927(8) 0.111(8) Uani 1 3 d SDU . .
C138 C 0.1336(9) 0.0254(11) 0.4979(5) 0.105(5) Uani 1 1 d DU . .

loop_
_atom_site_aniso_label
_atom_site_aniso_U_11
_atom_site_aniso_U_22
_atom_site_aniso_U_33
_atom_site_aniso_U_23
_atom_site_aniso_U_13
_atom_site_aniso_U_12
Ni2 0.0404(9) 0.0324(8) 0.0415(8) 0.0007(7) 0.0002(7) 0.0127(7)
Fe2 0.0289(9) 0.0289(9) 0.0393(15) 0.000 0.000 0.0145(5)
Ni1 0.0632(12) 0.0741(12) 0.0581(10) -0.0128(9) 0.0015(9) 0.0354(10)
Fe1 0.0535(12) 0.0537(12) 0.0502(11) 0.0079(9) 0.0159(9) 0.0231(10)
C1 0.038(9) 0.19(2) 0.078(12) -0.037(12) -0.023(8) 0.011(11)
C2 0.056(11) 0.18(2) 0.105(14) 0.015(13) -0.013(9) 0.074(13)
C3 0.114(18) 0.19(3) 0.32(4) 0.02(3) -0.02(2) 0.13(2)
C4 0.25(3) 0.33(3) 0.058(11) -0.030(14) -0.020(13) 0.27(3)
C5 0.113(15) 0.22(2) 0.087(13) -0.045(14) -0.044(11) 0.101(17)
C6 0.099(13) 0.088(12) 0.078(11) 0.008(9) 0.027(10) 0.047(11)
C7 0.061(11) 0.100(13) 0.096(11) 0.004(10) 0.008(9) 0.050(10)
C8 0.077(12) 0.104(15) 0.19(2) 0.044(14) 0.026(12) 0.047(11)
C9 0.078(13) 0.119(16) 0.17(2) 0.009(14) 0.018(13) 0.076(13)
N2 0.089(10) 0.080(9) 0.104(10) -0.046(8) -0.032(8) 0.050(8)
C10 0.16(2) 0.170(19) 0.061(11) 0.041(12) 0.040(13) 0.133(18)
C11 0.21(3) 0.20(2) 0.045(10) 0.002(12) 0.004(12) 0.15(2)
C12 0.106(16) 0.136(18) 0.147(19) -0.027(15) -0.077(16) 0.063(15)
C13 0.102(16) 0.151(19) 0.105(15) -0.012(14) -0.034(13) 0.035(14)
C14 0.074(12) 0.095(13) 0.130(15) -0.011(11) -0.052(11) 0.035(11)
C20 0.258(19) 0.22(2) 0.23(2) -0.034(16) 0.007(16) 0.120(17)
C15 0.33(3) 0.33(3) 0.29(2) 0.041(18) 0.006(15) 0.176(18)
C16 0.34(2) 0.35(3) 0.32(2) -0.019(18) 0.044(18) 0.185(19)
C17 0.32(2) 0.32(3) 0.24(2) 0.004(17) 0.056(16) 0.142(18)
C18 0.31(2) 0.34(3) 0.212(18) -0.034(17) 0.025(15) 0.095(17)
C19 0.202(17) 0.23(2) 0.201(18) -0.022(16) 0.015(15) 0.044(15)
C21 0.17(2) 0.19(2) 0.113(17) 0.007(17) 0.029(15) 0.13(2)
C22 0.20(2) 0.098(16) 0.101(15) -0.015(12) 0.003(14) 0.042(15)
C23 0.20(2) 0.133(17) 0.130(16) -0.086(14) -0.068(16) 0.131(17)
C24 0.086(13) 0.093(13) 0.109(14) -0.047(11) 0.015(11) 0.035(11)
C25 0.085(12) 0.128(15) 0.067(10) -0.005(10) -0.064(10) 0.047(11)
C26 0.083(12) 0.145(17) 0.085(13) 0.053(13) -0.001(10) 0.054(13)
C27 0.049(9) 0.089(12) 0.079(11) -0.017(9) -0.021(8) 0.016(9)
C28 0.072(10) 0.049(8) 0.052(8) 0.012(7) 0.007(8) 0.022(7)
C29 0.076(11) 0.084(12) 0.036(8) -0.005(7) -0.011(7) 0.030(9)
C30 0.082(11) 0.083(12) 0.042(8) -0.009(7) -0.016(8) 0.034(10)
C31 0.091(12) 0.114(13) 0.027(7) 0.020(8) 0.008(7) 0.064(12)
C32 0.068(11) 0.130(14) 0.041(8) 0.018(8) -0.019(7) 0.049(10)
C33 0.044(8) 0.047(8) 0.050(8) -0.001(6) -0.001(6) 0.003(7)
C34 0.062(10) 0.068(9) 0.033(7) -0.028(6) -0.019(6) 0.029(8)
C35 0.040(8) 0.056(8) 0.067(9) -0.009(7) 0.001(6) 0.011(7)
C36 0.073(9) 0.094(11) 0.029(7) 0.002(7) 0.007(6) 0.031(8)
C37 0.041(8) 0.036(7) 0.055(8) -0.010(6) 0.003(6) 0.013(6)
C38 0.050(9) 0.041(8) 0.099(12) -0.004(8) 0.007(8) 0.020(7)
C39 0.013(7) 0.050(9) 0.161(16) -0.032(10) 0.006(8) 0.000(6)
C40 0.075(11) 0.062(11) 0.176(19) 0.037(12) 0.028(12) 0.053(9)
C41 0.068(10) 0.066(10) 0.066(9) -0.006(8) 0.021(7) 0.032(8)
C42 0.023(6) 0.031(7) 0.067(9) -0.004(6) 0.008(6) 0.006(5)
C43 0.054(8) 0.059(9) 0.056(8) -0.033(7) -0.026(7) 0.014(7)
C44 0.124(16) 0.069(12) 0.115(16) 0.005(11) -0.018(12) 0.031(12)
C45 0.107(16) 0.106(16) 0.065(12) -0.027(10) 0.026(10) 0.000(12)
C46 0.075(11) 0.026(8) 0.132(14) 0.028(9) 0.047(10) 0.010(8)
C47 0.028(8) 0.043(9) 0.153(14) -0.019(9) 0.020(8) -0.001(7)
C48 0.025(7) 0.024(7) 0.091(10) 0.004(6) 0.031(7) -0.006(6)
C49 0.045(8) 0.041(8) 0.076(9) 0.001(7) 0.009(7) 0.024(7)
C50 0.130(15) 0.098(12) 0.044(8) 0.008(8) 0.010(9) 0.056(11)
C51 0.025(6) 0.032(7) 0.042(7) -0.011(5) -0.003(5) -0.007(6)
C52 0.035(7) 0.036(7) 0.031(6) -0.010(5) -0.003(5) 0.006(6)
C53 0.057(8) 0.044(8) 0.047(7) 0.006(6) -0.016(6) 0.032(7)
C54 0.080(11) 0.058(10) 0.043(8) -0.008(7) -0.014(7) 0.041(9)
C55 0.104(13) 0.043(8) 0.044(8) -0.011(6) -0.005(8) 0.027(9)
C56 0.057(8) 0.046(9) 0.050(8) 0.017(6) 0.004(6) 0.022(8)
C57 0.081(10) 0.049(8) 0.046(8) 0.000(7) 0.012(7) 0.022(7)
C58 0.054(8) 0.057(9) 0.028(7) 0.018(6) 0.011(6) 0.025(7)
C59 0.041(8) 0.080(10) 0.052(8) 0.031(7) 0.020(7) 0.027(8)
C60 0.123(13) 0.051(9) 0.046(8) 0.026(7) 0.032(8) 0.046(10)
C61 0.027(6) 0.031(7) 0.055(8) 0.029(6) 0.028(6) 0.010(5)
C62 0.053(9) 0.079(10) 0.054(8) 0.009(7) 0.031(7) 0.034(8)
C63 0.045(8) 0.029(7) 0.037(7) -0.022(6) -0.026(6) 0.015(6)
C64 0.022(6) 0.029(7) 0.060(8) 0.003(6) 0.012(6) 0.002(5)
N1 0.056(8) 0.124(11) 0.062(8) 0.011(7) 0.004(6) 0.057(8)
N3 0.141(13) 0.146(13) 0.059(8) -0.043(8) -0.045(8) 0.111(11)
N4 0.058(7) 0.069(8) 0.058(7) -0.003(6) 0.002(6) 0.019(7)
N5 0.043(6) 0.047(6) 0.048(6) -0.003(5) 0.003(5) 0.013(5)
N6 0.040(6) 0.037(6) 0.057(7) -0.008(5) -0.019(5) 0.008(5)
N7 0.056(6) 0.034(6) 0.037(5) -0.001(4) -0.009(4) 0.032(5)
N8 0.049(7) 0.033(6) 0.018(5) -0.010(4) -0.010(4) 0.013(5)
N9 0.091(9) 0.089(9) 0.069(8) 0.008(7) 0.007(7) 0.050(8)
N10 0.054(7) 0.036(6) 0.056(7) 0.002(5) -0.001(5) 0.013(5)
N11 0.063(8) 0.045(7) 0.087(9) 0.021(6) 0.027(7) 0.013(6)
N12 0.086(9) 0.045(8) 0.091(9) 0.016(7) 0.019(7) 0.023(7)
N13 0.043(6) 0.028(5) 0.046(6) 0.021(5) 0.016(5) 0.009(5)
N14 0.068(9) 0.075(8) 0.094(9) -0.034(7) 0.005(7) 0.029(7)
N15 0.041(6) 0.027(5) 0.032(5) -0.002(4) -0.004(4) 0.002(5)
N16 0.032(6) 0.074(8) 0.101(9) 0.035(6) -0.006(6) 0.026(6)
Ni4 0.0298(8) 0.0372(9) 0.0437(9) -0.0009(7) -0.0028(7) 0.0099(7)
Fe4 0.0319(9) 0.0319(9) 0.0376(15) 0.000 0.000 0.0160(5)
Ni3 0.0771(13) 0.0639(12) 0.0593(11) -0.0044(9) 0.0137(9) 0.0363(10)
Fe3 0.0567(12) 0.0548(12) 0.0485(11) -0.0160(9) -0.0051(9) 0.0260(10)
C70 0.248(19) 0.28(2) 0.144(16) -0.039(15) 0.080(13) 0.060(15)
C69 0.49(3) 0.52(3) 0.54(4) 0.017(19) -0.02(2) 0.29(2)
C68 0.59(3) 0.57(3) 0.56(3) -0.028(19) -0.007(19) 0.28(2)
C67 0.57(3) 0.59(4) 0.57(4) -0.01(2) -0.002(19) 0.30(2)
C66 0.49(3) 0.51(3) 0.45(3) -0.050(19) 0.02(2) 0.23(2)
C65 0.32(3) 0.37(3) 0.37(3) 0.025(18) -0.059(17) 0.185(19)
C71 0.17(3) 0.34(5) 0.65(9) 0.13(5) 0.12(4) 0.23(4)
C72 0.50(5) 0.065(14) 0.120(17) 0.004(12) 0.17(3) 0.09(2)
C73 0.18(2) 0.34(4) 0.091(14) 0.14(2) 0.109(16) 0.18(3)
C74 0.16(2) 0.17(2) 0.31(4) -0.19(3) -0.13(2) 0.14(2)
C75 0.131(15) 0.099(12) 0.080(11) 0.059(10) 0.011(10) 0.091(12)
C76 0.139(19) 0.17(2) 0.071(12) 0.053(13) -0.024(13) 0.050(17)
C77 0.084(13) 0.100(13) 0.086(12) 0.039(10) 0.043(10) 0.031(11)
C78 0.058(9) 0.093(11) 0.045(8) 0.021(8) 0.018(7) 0.028(8)
C79 0.30(3) 0.19(2) 0.115(15) 0.047(14) 0.088(17) 0.22(2)
C80 0.19(3) 0.23(3) 0.21(3) 0.02(2) 0.06(2) 0.17(2)
C81 0.40(5) 0.24(3) 0.036(12) 0.019(15) 0.048(18) 0.20(4)
C82 0.23(3) 0.044(10) 0.111(18) 0.004(11) -0.027(16) 0.066(14)
C83 0.19(2) 0.071(12) 0.073(12) -0.030(10) -0.023(12) 0.062(13)
C84 0.143(16) 0.125(15) 0.048(9) -0.033(10) -0.012(10) 0.085(13)
C85 0.21(2) 0.079(13) 0.112(14) 0.011(11) 0.043(15) 0.115(16)
C86 0.131(17) 0.130(16) 0.091(13) -0.037(11) -0.007(12) 0.065(14)
C87 0.17(2) 0.139(19) 0.079(13) 0.014(12) 0.012(12) 0.129(18)
C88 0.107(14) 0.096(14) 0.059(11) 0.015(11) 0.024(10) 0.049(12)
C89 0.124(16) 0.19(2) 0.072(13) -0.007(14) -0.001(11) 0.111(18)
C90 0.27(4) 0.15(3) 0.11(2) 0.087(19) 0.11(2) 0.12(3)
C91 0.15(2) 0.084(16) 0.103(19) -0.002(15) 0.009(15) 0.008(14)
C92 0.107(14) 0.071(13) 0.082(13) 0.008(10) 0.030(11) 0.002(11)
C93 0.057(10) 0.042(8) 0.111(12) 0.009(8) -0.006(9) 0.008(7)
C94 0.042(10) 0.172(19) 0.083(13) 0.007(11) -0.024(9) 0.041(12)
C95 0.103(17) 0.068(12) 0.100(14) 0.012(10) -0.002(11) -0.028(11)
C96 0.033(8) 0.074(11) 0.172(17) -0.067(12) 0.020(10) 0.009(8)
C97 0.062(9) 0.080(11) 0.073(10) -0.026(8) 0.007(8) 0.030(9)
C98 0.045(8) 0.043(8) 0.056(8) -0.011(6) 0.001(6) 0.024(6)
C99 0.046(8) 0.043(7) 0.053(8) -0.004(6) -0.001(6) 0.022(6)
C100 0.021(7) 0.084(10) 0.070(9) -0.019(8) 0.004(6) 0.017(7)
C101 0.023(6) 0.034(7) 0.063(8) 0.002(5) -0.001(5) 0.021(6)
C102 0.064(9) 0.047(8) 0.041(7) 0.004(6) 0.012(6) 0.033(7)
C103 0.047(8) 0.083(9) 0.037(7) -0.010(6) -0.003(6) 0.048(8)
C104 0.040(8) 0.061(9) 0.048(7) 0.017(6) 0.015(6) 0.023(7)
C105 0.067(9) 0.088(12) 0.027(7) 0.009(7) -0.015(6) 0.032(9)
C106 0.042(8) 0.052(8) 0.034(7) -0.003(6) -0.012(5) 0.019(7)
C107 0.055(9) 0.068(10) 0.050(8) 0.008(7) 0.008(7) 0.019(8)
C108 0.070(11) 0.101(13) 0.058(9) 0.039(9) 0.015(7) 0.029(10)
C109 0.111(13) 0.059(10) 0.050(8) 0.003(7) -0.011(8) 0.047(10)
C110 0.122(13) 0.073(11) 0.040(8) -0.008(7) -0.015(8) 0.060(10)
C111 0.047(9) 0.044(8) 0.090(10) 0.000(7) 0.004(7) 0.007(7)
C112 0.091(12) 0.112(14) 0.041(8) 0.022(8) 0.008(8) 0.061(11)
C113 0.049(8) 0.042(8) 0.076(10) 0.026(7) 0.001(7) 0.017(6)
C114 0.111(12) 0.064(9) 0.042(8) 0.015(7) 0.031(7) 0.041(9)
C115 0.039(8) 0.056(9) 0.041(8) 0.016(6) 0.006(6) 0.003(7)
C116 0.049(9) 0.047(8) 0.080(10) -0.004(7) 0.021(8) 0.016(7)
C117 0.042(9) 0.051(9) 0.135(15) -0.018(9) 0.026(9) 0.022(7)
C118 0.038(9) 0.049(9) 0.148(16) -0.008(10) 0.007(10) 0.021(7)
C119 0.055(10) 0.058(9) 0.090(11) -0.028(8) -0.020(8) 0.020(8)
C120 0.018(6) 0.022(6) 0.102(11) -0.001(6) 0.006(6) 0.003(5)
C121 0.076(10) 0.079(11) 0.018(6) -0.016(7) -0.009(6) 0.027(9)
C122 0.049(9) 0.082(10) 0.028(7) -0.024(6) -0.035(6) 0.022(8)
C123 0.041(8) 0.088(10) 0.063(9) 0.013(8) -0.008(7) 0.031(8)
C124 0.029(7) 0.034(7) 0.069(9) 0.003(6) -0.010(6) 0.014(6)
C125 0.088(12) 0.060(10) 0.069(10) -0.021(8) -0.031(9) 0.039(10)
C126 0.050(8) 0.085(11) 0.041(8) -0.026(7) -0.003(6) 0.031(8)
C127 0.015(6) 0.021(6) 0.077(8) 0.006(6) 0.007(6) -0.002(5)
C128 0.012(6) 0.042(8) 0.082(9) 0.007(7) 0.014(6) 0.013(6)
N17 0.101(11) 0.120(12) 0.095(10) 0.021(9) 0.045(8) 0.073(10)
N18 0.104(10) 0.057(8) 0.046(7) -0.011(6) -0.018(7) 0.006(7)
N19 0.110(10) 0.050(8) 0.080(9) -0.018(7) 0.018(8) 0.051(8)
N20 0.074(9) 0.093(10) 0.056(8) 0.006(7) 0.009(7) 0.049(8)
N21 0.039(6) 0.031(5) 0.051(6) 0.000(4) 0.002(5) 0.018(5)
N22 0.021(5) 0.039(6) 0.050(6) 0.017(5) 0.011(4) 0.002(5)
N23 0.034(6) 0.048(6) 0.051(7) 0.006(5) -0.007(5) 0.011(5)
N24 0.041(6) 0.038(6) 0.062(7) 0.009(5) 0.001(6) 0.012(5)
N25 0.117(11) 0.074(9) 0.057(8) -0.023(6) -0.024(7) 0.060(8)
N26 0.048(7) 0.043(6) 0.060(7) -0.007(5) -0.011(6) 0.010(6)
N27 0.113(11) 0.106(10) 0.048(8) -0.034(7) -0.044(7) 0.047(9)
N28 0.049(6) 0.046(6) 0.023(5) -0.004(5) -0.016(5) 0.009(5)
N29 0.046(8) 0.166(15) 0.053(8) -0.034(8) -0.003(6) 0.033(9)
N30 0.104(11) 0.062(9) 0.107(10) 0.010(8) 0.024(8) 0.034(8)
N31 0.037(6) 0.026(5) 0.033(5) -0.003(4) -0.006(4) 0.002(5)
N32 0.042(7) 0.043(7) 0.132(11) -0.013(7) -0.019(7) 0.008(6)
P1 0.077(3) 0.077(3) 0.095(5) 0.000 0.000 0.0387(16)
F1 0.149(10) 0.087(8) 0.238(14) 0.063(8) -0.007(9) 0.023(7)
F2 0.216(15) 0.245(16) 0.181(12) -0.053(11) 0.031(11) 0.145(13)
P2 0.074(3) 0.074(3) 0.089(5) 0.000 0.000 0.0368(15)
F3 0.31(2) 0.28(2) 0.283(18) -0.059(17) 0.150(17) 0.175(17)
F4 0.086(7) 0.163(11) 0.191(11) 0.008(8) -0.041(7) 0.049(7)
C130 0.061(17) 0.064(17) 0.024(10) 0.014(11) -0.001(10) 0.019(12)
C129 0.029(10) 0.019(12) 0.011(8) -0.004(7) 0.010(8) 0.008(9)
C131 0.15(2) 0.079(13) 0.119(16) -0.066(11) -0.017(14) 0.077(14)
C132 0.066(14) 0.041(8) 0.058(13) 0.017(10) 0.038(11) 0.015(9)
N33 0.038(5) 0.038(5) 0.003(6) 0.000 0.000 0.019(2)
C133 0.128(14) 0.100(12) 0.108(11) -0.033(9) -0.025(10) 0.086(11)
C135 0.073(18) 0.051(16) 0.055(11) 0.024(9) -0.014(15) 0.015(15)
C136 0.099(13) 0.15(2) 0.145(17) 0.041(16) 0.072(12) 0.082(16)
C137 0.050(9) 0.095(16) 0.092(16) -0.057(13) -0.020(11) 0.036(11)
N34 0.048(5) 0.048(5) 0.014(6) 0.000 0.000 0.024(3)
C134 0.124(10) 0.124(10) 0.085(12) 0.000 0.000 0.062(5)
C138 0.072(9) 0.123(12) 0.125(11) 0.010(9) 0.042(8) 0.054(9)

loop_
_atom_type_symbol
_atom_type_description
_atom_type_scat_dispersion_real
_atom_type_scat_dispersion_imag
_atom_type_scat_source
C C 0.0033 0.0016 'International Tables Vol C Tables 4.2.6.8 and 6.1.1.4'
H H 0.0000 0.0000 'International Tables Vol C Tables 4.2.6.8 and 6.1.1.4'
N N 0.0061 0.0033 'International Tables Vol C Tables 4.2.6.8 and 6.1.1.4'
O O 0.0106 0.0060 'International Tables Vol C Tables 4.2.6.8 and 6.1.1.4'
F F 0.0171 0.0103 'International Tables Vol C Tables 4.2.6.8 and 6.1.1.4'
P P 0.1023 0.0942 'International Tables Vol C Tables 4.2.6.8 and 6.1.1.4'
Fe Fe 0.3463 0.8444 'International Tables Vol C Tables 4.2.6.8 and 6.1.1.4'
Ni Ni 0.3393 1.1124 'International Tables Vol C Tables 4.2.6.8 and 6.1.1.4'

loop_
_geom_angle_atom_site_label_1
_geom_angle_atom_site_label_2
_geom_angle_atom_site_label_3
_geom_angle
_geom_angle_site_symmetry_1
_geom_angle_site_symmetry_3
N15 Ni2 N6 94.7(4) . .
N15 Ni2 N8 91.7(4) . .
N6 Ni2 N8 172.1(4) . .
N15 Ni2 N13 95.8(3) . .
N6 Ni2 N13 92.2(4) . .
N8 Ni2 N13 91.7(3) . .
N15 Ni2 N5 80.9(3) . .
N6 Ni2 N5 78.9(4) . .
N8 Ni2 N5 97.6(4) . .
N13 Ni2 N5 170.2(4) . .
N15 Ni2 N7 171.1(4) . .
N6 Ni2 N7 94.2(4) . .
N8 Ni2 N7 79.4(3) . .
N13 Ni2 N7 84.7(3) . .
N5 Ni2 N7 100.0(3) . .
C63 Fe2 C63 93.5(4) 3_665 .
C63 Fe2 C63 93.5(4) 3_665 2_655
C63 Fe2 C63 93.5(4) . 2_655
C63 Fe2 C64 85.8(4) 3_665 .
C63 Fe2 C64 88.5(4) . .
C63 Fe2 C64 177.9(4) 2_655 .
C63 Fe2 C64 88.5(4) 3_665 3_665
C63 Fe2 C64 177.9(4) . 3_665
C63 Fe2 C64 85.8(4) 2_655 3_665
C64 Fe2 C64 92.1(4) . 3_665
C63 Fe2 C64 177.9(4) 3_665 2_655
C63 Fe2 C64 85.8(4) . 2_655
C63 Fe2 C64 88.5(4) 2_655 2_655
C64 Fe2 C64 92.1(4) . 2_655
C64 Fe2 C64 92.1(4) 3_665 2_655
N10 Ni1 N2 93.6(4) . .
N10 Ni1 N4 93.4(5) . .
N2 Ni1 N4 170.8(4) . .
N10 Ni1 N3 172.0(5) . .
N2 Ni1 N3 94.3(4) . .
N4 Ni1 N3 78.7(5) . .
N10 Ni1 N11 96.9(4) . 3_665
N2 Ni1 N11 91.3(5) . 3_665
N4 Ni1 N11 93.8(4) . 3_665
N3 Ni1 N11 84.1(5) . 3_665
N10 Ni1 N1 81.0(4) . .
N2 Ni1 N1 79.4(5) . .
N4 Ni1 N1 95.8(4) . .
N3 Ni1 N1 99.4(5) . .
N11 Ni1 N1 170.3(5) 3_665 .
C62 Fe1 C59 177.6(5) . .
C62 Fe1 C60 93.4(6) . .
C59 Fe1 C60 87.0(6) . .
C62 Fe1 C61 88.0(5) . .
C59 Fe1 C61 94.4(5) . .
C60 Fe1 C61 85.3(5) . .
C62 Fe1 C58 87.6(5) . .
C59 Fe1 C58 92.1(6) . .
C60 Fe1 C58 179.0(6) . .
C61 Fe1 C58 94.6(4) . .
C62 Fe1 C57 91.8(6) . .
C59 Fe1 C57 85.9(6) . .
C60 Fe1 C57 95.3(5) . .
C61 Fe1 C57 179.3(5) . .
C58 Fe1 C57 84.7(5) . .
C2 C1 C6 120.0 . .
C1 C2 C3 120.0 . .
C2 C3 C4 120.0 . .
C5 C4 C3 120.0 . .
C4 C5 C6 120.0 . .
C5 C6 C1 120.0 . .
C5 C6 C7 116.4(11) . .
C1 C6 C7 123.1(11) . .
N1 C7 C8 116.6(14) . .
N1 C7 C6 111.9(13) . .
C8 C7 C6 111.6(12) . .
N1 C9 C10 119.7(17) . .
C10 N2 C14 120.0 . .
C10 N2 Ni1 113.7(7) . .
C14 N2 Ni1 126.1(7) . .
N2 C10 C11 120.0 . .
N2 C10 C9 115.0(12) . .
C11 C10 C9 125.0(12) . .
C10 C11 C12 120.0 . .
C13 C12 C11 120.0 . .
C12 C13 C14 120.0 . .
C13 C14 N2 120.0 . .
C15 C20 C19 120.0 . .
C15 C20 C21 117(3) . .
C19 C20 C21 122(3) . .
C20 C15 C16 120.0 . .
C15 C16 C17 120.0 . .
C18 C17 C16 120.0 . .
C17 C18 C19 120.0 . .
C18 C19 C20 120.0 . .
C20 C21 N3 106(2) . .
C20 C21 C22 105.9(19) . .
N3 C21 C22 122.0(17) . .
N3 C23 C24 124.0(17) . .
C25 C24 N4 127.2(16) . .
C25 C24 C23 124.6(18) . .
N4 C24 C23 107.9(17) . .
C24 C25 C26 117.1(18) . .
C25 C26 C27 120.6(15) . .
C28 C27 C26 116.8(15) . .
C27 C28 N4 124.1(13) . .
C30 C29 C34 120.0 . .
C31 C30 C29 120.0 . .
C30 C31 C32 120.0 . .
C33 C32 C31 120.0 . .
C34 C33 C32 120.0 . .
C33 C34 C29 120.0 . .
C33 C34 C35 124.0(8) . .
C29 C34 C35 115.8(8) . .
C34 C35 N5 111.3(9) . .
C34 C35 C36 109.2(9) . .
N5 C35 C36 114.5(11) . .
N5 C37 C38 118.2(11) . .
N6 C38 C39 124.6(15) . .
N6 C38 C37 114.4(11) . .
C39 C38 C37 120.9(15) . .
C38 C39 C40 116.2(15) . .
C41 C40 C39 119.6(14) . .
C42 C41 C40 118.4(14) . .
N6 C42 C41 125.1(12) . .
C44 C43 C48 120.0 . .
C43 C44 C45 120.0 . .
C46 C45 C44 120.0 . .
C45 C46 C47 120.0 . .
C48 C47 C46 120.0 . .
C47 C48 C43 120.0 . .
C47 C48 C49 120.5(8) . .
C43 C48 C49 119.4(8) . .
N7 C49 C50 120.7(10) . .
N7 C49 C48 108.7(9) . .
C50 C49 C48 110.1(10) . .
N7 C51 C52 121.4(10) . .
N8 C52 C53 120.4(10) . .
N8 C52 C51 113.8(11) . .
C53 C52 C51 125.5(11) . .
C54 C53 C52 121.2(12) . .
C53 C54 C55 120.0(13) . .
C54 C55 C56 117.9(13) . .
N8 C56 C55 121.6(12) . .
N9 C57 Fe1 176.1(12) . .
N10 C58 Fe1 171.1(11) . .
N11 C59 Fe1 174.9(12) . .
N12 C60 Fe1 174.1(13) . .
N13 C61 Fe1 178.0(10) . .
N14 C62 Fe1 176.4(11) . .
N15 C63 Fe2 175.0(9) . .
N16 C64 Fe2 176.7(10) . .
C9 N1 C7 119.8(14) . .
C9 N1 Ni1 112.1(12) . .
C7 N1 Ni1 127.6(10) . .
C23 N3 C21 117.1(15) . .
C23 N3 Ni1 111.6(11) . .
C21 N3 Ni1 130.0(12) . .
C24 N4 C28 113.5(12) . .
C24 N4 Ni1 117.7(11) . .
C28 N4 Ni1 128.8(10) . .
C37 N5 C35 121.4(10) . .
C37 N5 Ni2 113.6(8) . .
C35 N5 Ni2 124.4(8) . .
C38 N6 C42 116.0(11) . .
C38 N6 Ni2 114.7(9) . .
C42 N6 Ni2 129.3(8) . .
C51 N7 C49 116.9(10) . .
C51 N7 Ni2 111.5(7) . .
C49 N7 Ni2 130.3(7) . .
C56 N8 C52 118.6(10) . .
C56 N8 Ni2 127.8(9) . .
C52 N8 Ni2 113.6(7) . .
C58 N10 Ni1 164.8(10) . .
C59 N11 Ni1 164.6(11) . 2_655
C61 N13 Ni2 160.9(9) . .
C63 N15 Ni2 160.6(9) . .
N28 Ni4 N31 94.9(3) . .
N28 Ni4 N24 93.4(4) . .
N31 Ni4 N24 94.1(4) . .
N28 Ni4 N22 91.4(4) . .
N31 Ni4 N22 91.9(4) . .
N24 Ni4 N22 171.9(4) . .
N28 Ni4 N23 171.8(4) . .
N31 Ni4 N23 83.7(3) . .
N24 Ni4 N23 78.7(4) . .
N22 Ni4 N23 96.7(4) . .
N28 Ni4 N21 84.8(3) . .
N31 Ni4 N21 169.6(4) . .
N24 Ni4 N21 96.2(4) . .
N22 Ni4 N21 77.7(4) . .
N23 Ni4 N21 98.0(3) . .
C128 Fe4 C128 91.1(5) . 2
C128 Fe4 C128 91.1(5) . 3
C128 Fe4 C128 91.1(5) 2 3
C128 Fe4 C127 90.0(4) . 2
C128 Fe4 C127 177.6(4) 2 2
C128 Fe4 C127 86.8(4) 3 2
C128 Fe4 C127 86.8(5) . 3
C128 Fe4 C127 90.0(4) 2 3
C128 Fe4 C127 177.6(4) 3 3
C127 Fe4 C127 92.1(4) 2 3
C128 Fe4 C127 177.6(4) . .
C128 Fe4 C127 86.8(5) 2 .
C128 Fe4 C127 90.0(4) 3 .
C127 Fe4 C127 92.1(4) 2 .
C127 Fe4 C127 92.1(4) 3 .
N25 Ni3 N26 93.8(4) 2 .
N25 Ni3 N18 93.8(4) 2 .
N26 Ni3 N18 93.1(5) . .
N25 Ni3 N20 91.6(5) 2 .
N26 Ni3 N20 95.0(4) . .
N18 Ni3 N20 169.9(5) . .
N25 Ni3 N17 87.3(5) 2 .
N26 Ni3 N17 171.4(5) . .
N18 Ni3 N17 78.3(6) . .
N20 Ni3 N17 93.5(5) . .
N25 Ni3 N19 169.6(5) 2 .
N26 Ni3 N19 83.0(4) . .
N18 Ni3 N19 96.2(5) . .
N20 Ni3 N19 78.9(5) . .
N17 Ni3 N19 97.4(5) . .
C121 Fe3 C122 93.4(6) . .
C121 Fe3 C126 176.9(6) . .
C122 Fe3 C126 89.0(6) . .
C121 Fe3 C123 85.0(5) . .
C122 Fe3 C123 85.6(5) . .
C126 Fe3 C123 93.3(5) . .
C121 Fe3 C124 94.0(4) . .
C122 Fe3 C124 94.5(4) . .
C126 Fe3 C124 87.7(4) . .
C123 Fe3 C124 179.0(5) . .
C121 Fe3 C125 88.5(6) . .
C122 Fe3 C125 177.6(6) . .
C126 Fe3 C125 89.1(5) . .
C123 Fe3 C125 93.0(5) . .
C124 Fe3 C125 86.9(5) . .
C69 C70 C65 120.0 . .
C69 C70 C71 122(2) . .
C65 C70 C71 118(2) . .
C68 C69 C70 120.0 . .
C69 C68 C67 120.0 . .
C66 C67 C68 120.0 . .
C65 C66 C67 120.0 . .
C66 C65 C70 120.0 . .
C70 C71 N17 119(2) . .
C70 C71 C72 105.1(14) . .
N17 C71 C72 98.8(19) . .
N17 C73 C74 115(2) . .
C73 C74 C75 130.8(19) . .
C73 C74 N18 120(3) . .
C75 C74 N18 108(3) . .
C76 C75 C74 128(2) . .
C75 C76 C77 120.8(17) . .
C78 C77 C76 115.3(14) . .
N18 C78 C77 125.9(15) . .
C84 C79 C80 114.2(19) . .
C81 C80 C79 128(2) . .
C82 C81 C80 110(3) . .
C81 C82 C83 129(3) . .
C84 C83 C82 116.2(18) . .
C79 C84 C83 119.4(18) . .
C79 C84 C85 119.8(17) . .
C83 C84 C85 120.6(16) . .
N19 C85 C84 116.1(18) . .
N19 C85 C86 115.4(15) . .
C84 C85 C86 111.5(15) . .
N19 C87 C88 121.4(19) . .
N20 C88 C89 121.0(18) . .
N20 C88 C87 117.2(16) . .
C89 C88 C87 122(2) . .
C88 C89 C90 112.3(19) . .
C91 C90 C89 127(2) . .
C90 C91 C92 116(2) . .
C91 C92 N20 125.0(18) . .
C94 C93 C98 120.0 . .
C93 C94 C95 120.0 . .
C94 C95 C96 120.0 . .
C97 C96 C95 120.0 . .
C98 C97 C96 120.0 . .
C97 C98 C93 120.0 . .
C97 C98 C99 121.1(8) . .
C93 C98 C99 118.9(8) . .
N21 C99 C100 114.1(9) . .
N21 C99 C98 110.4(8) . .
C100 C99 C98 107.9(9) . .
N21 C101 C102 122.6(11) . .
C103 C102 N22 119.0(12) . .
C103 C102 C101 127.0(12) . .
N22 C102 C101 114.1(10) . .
C102 C103 C104 124.6(13) . .
C103 C104 C105 114.3(12) . .
C106 C105 C104 121.7(13) . .
N22 C106 C105 121.0(12) . .
C108 C107 C112 120.0 . .
C109 C108 C107 120.0 . .
C108 C109 C110 120.0 . .
C111 C110 C109 120.0 . .
C110 C111 C112 120.0 . .
C111 C112 C107 120.0 . .
C111 C112 C113 121.7(8) . .
C107 C112 C113 118.3(8) . .
N23 C113 C112 110.5(10) . .
N23 C113 C114 116.4(11) . .
C112 C113 C114 111.2(9) . .
N23 C115 C116 122.8(12) . .
N24 C116 C117 121.7(14) . .
N24 C116 C115 109.6(11) . .
C117 C116 C115 128.6(14) . .
C118 C117 C116 124.5(15) . .
C117 C118 C119 112.2(14) . .
C118 C119 C120 124.1(15) . .
N24 C120 C119 120.9(13) . .
N25 C121 Fe3 178.2(12) . .
N26 C122 Fe3 175.1(13) . .
N27 C123 Fe3 177.4(13) . .
N28 C124 Fe3 174.1(10) . .
N29 C125 Fe3 170.8(13) . .
N30 C126 Fe3 176.4(12) . .
N31 C127 Fe4 175.0(10) . .
N32 C128 Fe4 177.4(12) . .
C73 N17 C71 115.6(16) . .
C73 N17 Ni3 117.0(13) . .
C71 N17 Ni3 126.3(12) . .
C78 N18 C74 122(2) . .
C78 N18 Ni3 129.7(12) . .
C74 N18 Ni3 108.4(17) . .
C87 N19 C85 125.6(17) . .
C87 N19 Ni3 109.0(12) . .
C85 N19 Ni3 124.8(12) . .
C88 N20 C92 118.3(14) . .
C88 N20 Ni3 113.5(11) . .
C92 N20 Ni3 128.2(12) . .
C101 N21 C99 122.0(10) . .
C101 N21 Ni4 112.7(8) . .
C99 N21 Ni4 124.0(7) . .
C106 N22 C102 119.3(10) . .
C106 N22 Ni4 127.8(8) . .
C102 N22 Ni4 112.8(7) . .
C115 N23 C113 121.3(11) . .
C115 N23 Ni4 111.9(9) . .
C113 N23 Ni4 124.9(9) . .
C116 N24 C120 116.4(11) . .
C116 N24 Ni4 116.5(9) . .
C120 N24 Ni4 127.0(8) . .
C121 N25 Ni3 160.2(11) . 3
C122 N26 Ni3 160.2(10) . .
C124 N28 Ni4 164.6(9) . .
C127 N31 Ni4 158.5(9) . .
F1 P1 F1 93.9(8) 3_565 .
F1 P1 F1 93.9(8) 3_565 2_665
F1 P1 F1 93.9(8) . 2_665
F1 P1 F2 81.9(8) 3_565 3_565
F1 P1 F2 80.5(7) . 3_565
F1 P1 F2 172.8(9) 2_665 3_565
F1 P1 F2 80.5(7) 3_565 2_665
F1 P1 F2 172.8(9) . 2_665
F1 P1 F2 81.9(8) 2_665 2_665
F2 P1 F2 103.1(7) 3_565 2_665
F1 P1 F2 172.8(9) 3_565 .
F1 P1 F2 81.9(8) . .
F1 P1 F2 80.5(7) 2_665 .
F2 P1 F2 103.1(7) 3_565 .
F2 P1 F2 103.1(7) 2_665 .
F4 P2 F4 88.0(7) . 3_565
F4 P2 F4 88.0(7) . 2_665
F4 P2 F4 88.0(7) 3_565 2_665
F4 P2 F3 86.9(9) . .
F4 P2 F3 89.1(9) 3_565 .
F4 P2 F3 174.3(10) 2_665 .
F4 P2 F3 174.3(10) . 3_565
F4 P2 F3 86.9(9) 3_565 3_565
F4 P2 F3 89.1(9) 2_665 3_565
F3 P2 F3 95.6(11) . 3_565
F4 P2 F3 89.1(9) . 2_665
F4 P2 F3 174.3(10) 3_565 2_665
F4 P2 F3 86.9(9) 2_665 2_665
F3 P2 F3 95.6(11) . 2_665
F3 P2 F3 95.6(11) 3_565 2_665
C129 C130 N33 121(2) . .
N33 C131 C133 114.1(16) . .
N33 C132 C133 115.6(14) . .
C132 N33 C132 119.96(8) 3_665 .
C132 N33 C132 119.96(8) 3_665 2_655
C132 N33 C132 119.96(8) . 2_655
C132 N33 C131 48.4(14) 3_665 3_665
C132 N33 C131 111(2) . 3_665
C132 N33 C131 111.0(12) 2_655 3_665
C132 N33 C131 111.0(12) 3_665 .
C132 N33 C131 48.4(14) . .
C132 N33 C131 111(2) 2_655 .
C131 N33 C131 72(2) 3_665 .
C132 N33 C131 111(2) 3_665 2_655
C132 N33 C131 111.0(12) . 2_655
C132 N33 C131 48.4(14) 2_655 2_655
C131 N33 C131 72(2) 3_665 2_655
C131 N33 C131 72(2) . 2_655
C132 N33 C130 55.1(15) 3_665 3_665
C132 N33 C130 117.0(16) . 3_665
C132 N33 C130 94(2) 2_655 3_665
C131 N33 C130 102.2(18) 3_665 3_665
C131 N33 C130 155(2) . 3_665
C131 N33 C130 130.1(17) 2_655 3_665
C132 N33 C130 94(2) 3_665 .
C132 N33 C130 55.1(15) . .
C132 N33 C130 117.0(16) 2_655 .
C131 N33 C130 130.1(16) 3_665 .
C131 N33 C130 102.2(18) . .
C131 N33 C130 155(2) 2_655 .
C130 N33 C130 62.4(17) 3_665 .
C132 N33 C130 117.0(16) 3_665 2_655
C132 N33 C130 94(2) . 2_655
C132 N33 C130 55.1(15) 2_655 2_655
C131 N33 C130 155(2) 3_665 2_655
C131 N33 C130 130.1(16) . 2_655
C131 N33 C130 102.2(18) 2_655 2_655
C130 N33 C130 62.4(17) 3_665 2_655
C130 N33 C130 62.4(17) . 2_655
C132 C133 C131 47.5(14) . .
N34 C135 C134 114(2) . .
N34 C136 C138 116.5(17) . .
N34 C137 C138 119.4(15) . .
C137 N34 C137 119.5(3) 3 .
C137 N34 C137 119.5(3) 3 2
C137 N34 C137 119.5(3) . 2
C137 N34 C135 111.7(18) 3 2
C137 N34 C135 55.7(14) . 2
C137 N34 C135 91(2) 2 2
C137 N34 C135 55.7(14) 3 .
C137 N34 C135 91(2) . .
C137 N34 C135 111.7(18) 2 .
C135 N34 C135 56.4(18) 2 .
C137 N34 C135 91(2) 3 3
C137 N34 C135 111.7(19) . 3
C137 N34 C135 55.7(14) 2 3
C135 N34 C135 56.4(18) 2 3
C135 N34 C135 56.4(18) . 3
C137 N34 C136 107(2) 3 .
C137 N34 C136 54.4(15) . .
C137 N34 C136 116.1(15) 2 .
C135 N34 C136 109.7(18) 2 .
C135 N34 C136 131(2) . .
C135 N34 C136 160(3) 3 .
C137 N34 C136 54.4(15) 3 3
C137 N34 C136 116.1(15) . 3
C137 N34 C136 107(2) 2 3
C135 N34 C136 160(2) 2 3
C135 N34 C136 109.7(17) . 3
C135 N34 C136 131(2) 3 3
C136 N34 C136 67.5(19) . 3
C137 N34 C136 116.1(15) 3 2
C137 N34 C136 108(2) . 2
C137 N34 C136 54.4(15) 2 2
C135 N34 C136 131(2) 2 2
C135 N34 C136 160(2) . 2
C135 N34 C136 109.7(17) 3 2
C136 N34 C136 67.5(19) . 2
C136 N34 C136 67.5(19) 3 2
C135 C134 C135 55.8(17) . 3
C135 C134 C135 55.8(17) . 2
C135 C134 C135 55.8(17) 3 2
C137 C138 C136 52.8(15) . .

loop_
_geom_bond_atom_site_label_1
_geom_bond_atom_site_label_2
_geom_bond_distance
_geom_bond_site_symmetry_2
Ni2 N15 2.037(10) .
Ni2 N6 2.074(10) .
Ni2 N8 2.086(9) .
Ni2 N13 2.090(10) .
Ni2 N5 2.096(9) .
Ni2 N7 2.101(9) .
Fe2 C63 1.955(13) 3_665
Fe2 C63 1.955(13) .
Fe2 C63 1.955(13) 2_655
Fe2 C64 1.997(13) .
Fe2 C64 1.997(13) 3_665
Fe2 C64 1.997(13) 2_655
Ni1 N10 2.026(11) .
Ni1 N2 2.074(8) .
Ni1 N4 2.078(11) .
Ni1 N3 2.089(13) .
Ni1 N11 2.102(14) 3_665
Ni1 N1 2.126(12) .
Fe1 C62 1.863(15) .
Fe1 C59 1.886(15) .
Fe1 C60 1.896(16) .
Fe1 C61 1.930(12) .
Fe1 C58 1.931(14) .
Fe1 C57 1.948(14) .
C1 C2 1.3900 .
C1 C6 1.3900 .
C2 C3 1.3900 .
C3 C4 1.3900 .
C4 C5 1.3900 .
C5 C6 1.3900 .
C6 C7 1.524(16) .
C7 N1 1.448(18) .
C7 C8 1.48(2) .
C9 N1 1.32(2) .
C9 C10 1.44(2) .
N2 C10 1.3900 .
N2 C14 1.3900 .
C10 C11 1.3900 .
C11 C12 1.3900 .
C12 C13 1.3900 .
C13 C14 1.3900 .
C20 C15 1.3900 .
C20 C19 1.3900 .
C20 C21 1.44(2) .
C15 C16 1.3900 .
C16 C17 1.3900 .
C17 C18 1.3900 .
C18 C19 1.3900 .
C21 N3 1.50(3) .
C21 C22 1.51(3) .
C23 N3 1.248(19) .
C23 C24 1.52(2) .
C24 C25 1.32(2) .
C24 N4 1.34(2) .
C25 C26 1.37(2) .
C26 C27 1.39(2) .
C27 C28 1.354(18) .
C28 N4 1.381(16) .
C29 C30 1.3900 .
C29 C34 1.3900 .
C30 C31 1.3900 .
C31 C32 1.3900 .
C32 C33 1.3900 .
C33 C34 1.3900 .
C34 C35 1.462(14) .
C35 N5 1.532(15) .
C35 C36 1.564(16) .
C37 N5 1.282(14) .
C37 C38 1.490(17) .
C38 N6 1.329(15) .
C38 C39 1.386(18) .
C39 C40 1.43(2) .
C40 C41 1.36(2) .
C41 C42 1.356(17) .
C42 N6 1.354(14) .
C43 C44 1.3900 .
C43 C48 1.3900 .
C44 C45 1.3900 .
C45 C46 1.3900 .
C46 C47 1.3900 .
C47 C48 1.3900 .
C48 C49 1.543(13) .
C49 N7 1.443(13) .
C49 C50 1.490(17) .
C51 N7 1.277(13) .
C51 C52 1.461(15) .
C52 N8 1.344(13) .
C52 C53 1.389(15) .
C53 C54 1.311(16) .
C54 C55 1.355(18) .
C55 C56 1.421(18) .
C56 N8 1.321(13) .
C57 N9 1.185(14) .
C58 N10 1.187(14) .
C59 N11 1.145(14) .
C60 N12 1.181(15) .
C61 N13 1.111(11) .
C62 N14 1.197(16) .
C63 N15 1.136(12) .
C64 N16 1.145(12) .
N11 Ni1 2.102(14) 2_655
Ni4 N28 2.018(10) .
Ni4 N31 2.051(9) .
Ni4 N24 2.055(11) .
Ni4 N22 2.095(9) .
Ni4 N23 2.122(10) .
Ni4 N21 2.142(9) .
Fe4 C128 1.955(13) .
Fe4 C128 1.955(13) 2
Fe4 C128 1.955(13) 3
Fe4 C127 1.963(12) 2
Fe4 C127 1.963(12) 3
Fe4 C127 1.963(12) .
Ni3 N25 2.075(13) 2
Ni3 N26 2.083(12) .
Ni3 N18 2.084(11) .
Ni3 N20 2.090(11) .
Ni3 N17 2.125(13) .
Ni3 N19 2.161(12) .
Fe3 C121 1.902(17) .
Fe3 C122 1.917(15) .
Fe3 C126 1.935(17) .
Fe3 C123 1.951(15) .
Fe3 C124 1.989(14) .
Fe3 C125 2.010(19) .
C70 C69 1.3900 .
C70 C65 1.3900 .
C70 C71 1.505(18) .
C69 C68 1.3900 .
C68 C67 1.3900 .
C67 C66 1.3900 .
C66 C65 1.3900 .
C71 N17 1.525(19) .
C71 C72 1.54(4) .
C73 N17 1.30(2) .
C73 C74 1.34(4) .
C74 C75 1.47(4) .
C74 N18 1.49(2) .
C75 C76 1.26(2) .
C76 C77 1.43(3) .
C77 C78 1.35(2) .
C78 N18 1.327(15) .
C79 C84 1.31(2) .
C79 C80 1.41(3) .
C80 C81 1.38(3) .
C81 C82 1.21(3) .
C82 C83 1.41(2) .
C83 C84 1.41(2) .
C84 C85 1.50(2) .
C85 N19 1.37(2) .
C85 C86 1.62(2) .
C87 N19 1.311(18) .
C87 C88 1.42(2) .
C88 N20 1.315(19) .
C88 C89 1.41(2) .
C89 C90 1.44(3) .
C90 C91 1.24(3) .
C91 C92 1.31(2) .
C92 N20 1.367(19) .
C93 C94 1.3900 .
C93 C98 1.3900 .
C94 C95 1.3900 .
C95 C96 1.3900 .
C96 C97 1.3900 .
C97 C98 1.3900 .
C98 C99 1.557(13) .
C99 N21 1.493(14) .
C99 C100 1.523(15) .
C101 N21 1.212(12) .
C101 C102 1.434(15) .
C102 C103 1.342(15) .
C102 N22 1.374(14) .
C103 C104 1.383(15) .
C104 C105 1.385(17) .
C105 C106 1.373(17) .
C106 N22 1.338(13) .
C107 C108 1.3900 .
C107 C112 1.3900 .
C108 C109 1.3900 .
C109 C110 1.3900 .
C110 C111 1.3900 .
C111 C112 1.3900 .
C112 C113 1.471(13) .
C113 N23 1.429(14) .
C113 C114 1.597(17) .
C115 N23 1.192(15) .
C115 C116 1.537(18) .
C116 N24 1.332(14) .
C116 C117 1.374(18) .
C117 C118 1.347(19) .
C118 C119 1.368(18) .
C119 C120 1.377(17) .
C120 N24 1.347(14) .
C121 N25 1.173(16) .
C122 N26 1.150(14) .
C123 N27 1.161(15) .
C124 N28 1.124(12) .
C125 N29 1.114(17) .
C126 N30 1.226(16) .
C127 N31 1.137(11) .
C128 N32 1.125(13) .
N25 Ni3 2.075(13) 3
P1 F1 1.564(11) 3_565
P1 F1 1.564(11) .
P1 F1 1.564(11) 2_665
P1 F2 1.680(13) 3_565
P1 F2 1.680(13) 2_665
P1 F2 1.680(12) .
P2 F4 1.582(11) .
P2 F4 1.582(11) 3_565
P2 F4 1.582(11) 2_665
P2 F3 1.582(12) .
P2 F3 1.582(12) 3_565
P2 F3 1.582(12) 2_665
C130 C129 1.493(18) .
C130 N33 1.495(17) .
C131 N33 1.466(16) .
C131 C133 1.506(18) .
C132 N33 1.465(15) .
C132 C133 1.481(16) .
N33 C132 1.465(15) 3_665
N33 C132 1.465(15) 2_655
N33 C131 1.466(16) 3_665
N33 C131 1.466(16) 2_655
N33 C130 1.495(17) 3_665
N33 C130 1.495(17) 2_655
C135 N34 1.463(5) .
C135 C134 1.477(10) .
C136 N34 1.485(17) .
C136 C138 1.518(18) .
C137 N34 1.456(16) .
C137 C138 1.503(17) .
N34 C137 1.456(16) 3
N34 C137 1.456(16) 2
N34 C135 1.463(5) 2
N34 C135 1.463(5) 3
N34 C136 1.485(17) 3
N34 C136 1.485(17) 2
C134 C135 1.477(10) 3
C134 C135 1.477(10) 2

loop_
_platon_squeeze_void_nr
_platon_squeeze_void_average_x
_platon_squeeze_void_average_y
_platon_squeeze_void_average_z
_platon_squeeze_void_volume
_platon_squeeze_void_count_electrons
_platon_squeeze_void_content
1 -0.011 -0.010 -0.158 2188 447 ' Corresponds to 20 (CH3OH) and 12 (H2O) '
2 -0.081 0.252 0.290 71 21 ' Corresponds to 3 (H2O) '
3 0.333 0.081 0.290 71 21 ' Corresponds to 3 (H2O) '
4 0.333 0.667 0.290 33 6 ' Corresponds to 1 (H2O) '
5 0.667 0.333 0.482 367 101 ' Corresponds to 6 (CH3OH) '
6 0.748 0.667 0.290 72 21 ' Corresponds to 3 (H2O) '
